data_1573081
loop_
_publ_author_name
'Reichenauer, Florian'
'Naumann, Robert'
'F\"orster, Christoph'
'Kitzmann, Winald Robert Robert'
'Reponen, Antti-Pekka M.'
'Feldmann, Sascha'
'Heinze, Katja'

_publ_section_title
;
 Bridge Editing of Spin-Flip Emitters gives Insight into Excited State
 Energies and Dynamics
;
_journal_name_full 'Chemical Science'
_journal_paper_doi 10.1039/D4SC05860G
_journal_year 2024
_chemical_formula_sum 'C33 H24 Cr F9 N6 O14 S3'
_chemical_formula_weight 1047.76
_space_group_crystal_system monoclinic
_space_group_IT_number 14
_space_group_name_Hall '-P 2yn'
_space_group_name_H-M_alt 'P 1 21/n 1'
_atom_sites_solution_hydrogens mixed
_audit_creation_method SHELXL-2018/3
_audit_update_record
;
2024-08-29 deposited with the CCDC.	2024-11-10 downloaded from the CCDC.
;
_cell_angle_alpha 90
_cell_angle_beta 98.83(3)
_cell_angle_gamma 90
_cell_formula_units_Z 4
_cell_length_a 15.110(3)
_cell_length_b 13.307(3)
_cell_length_c 19.705(4)
_cell_measurement_reflns_used 23511
_cell_measurement_temperature 120(2)
_cell_measurement_theta_max 28.49
_cell_measurement_theta_min 2.39
_cell_volume 3915.1(15)
_computing_cell_refinement
;
X-Area Recipe 1.37.0.0 (STOE, 2021)
;
_computing_data_collection
;
X-Area WinXpose 2.0.25.0 (STOE, 2022)
;
_computing_data_reduction
;
X-Area Integrate 2.5.3.0 (STOE, 2021)
X-Area X-Red 2.3.0.0 (STOE, 2021) 
;
_computing_structure_refinement 'SHELXL-2018/3 (Sheldrick, 2018)'
_computing_structure_solution 'SHELXT-2018/2 (Sheldrick, 2018)'
_diffrn_ambient_temperature 120(2)
_diffrn_measured_fraction_theta_full 0.995
_diffrn_measured_fraction_theta_max 0.982
_diffrn_measurement_device_type 'STOE IPDS 2T'
_diffrn_measurement_method 'rotation method, \w scans'
_diffrn_radiation_type MoK\a
_diffrn_radiation_wavelength 0.71073
_diffrn_reflns_av_R_equivalents 0.0948
_diffrn_reflns_av_unetI/netI 0.0677
_diffrn_reflns_Laue_measured_fraction_full 0.995
_diffrn_reflns_Laue_measured_fraction_max 0.982
_diffrn_reflns_limit_h_max 19
_diffrn_reflns_limit_h_min -19
_diffrn_reflns_limit_k_max 17
_diffrn_reflns_limit_k_min -17
_diffrn_reflns_limit_l_max 26
_diffrn_reflns_limit_l_min -18
_diffrn_reflns_number 31536
_diffrn_reflns_point_group_measured_fraction_full 0.995
_diffrn_reflns_point_group_measured_fraction_max 0.982
_diffrn_reflns_theta_full 25.242
_diffrn_reflns_theta_max 28.175
_diffrn_reflns_theta_min 2.395
_exptl_absorpt_coefficient_mu 0.573
_exptl_absorpt_correction_T_max 1.09045
_exptl_absorpt_correction_T_min 0.87324
_exptl_absorpt_correction_type multi-scan
_exptl_absorpt_process_details
;
MULABS
R. H. Blessing, Acta Crystallogr. A 1995, 51, 33-38.
with PLATON
A. L. Spek, Acta Crystallogr. D 2009, 65, 148-155.
;
_exptl_crystal_colour yellow
_exptl_crystal_density_diffrn 1.778
_exptl_crystal_description column
_exptl_crystal_F_000 2116
_exptl_crystal_size_max 0.260
_exptl_crystal_size_mid 0.133
_exptl_crystal_size_min 0.070
_refine_diff_density_max 0.888
_refine_diff_density_min -0.475
_refine_diff_density_rms 0.094
_refine_ls_extinction_method none
_refine_ls_goodness_of_fit_ref 1.112
_refine_ls_hydrogen_treatment mixed
_refine_ls_matrix_type full
_refine_ls_number_parameters 601
_refine_ls_number_reflns 9445
_refine_ls_number_restraints 1
_refine_ls_restrained_S_all 1.112
_refine_ls_R_factor_all 0.1019
_refine_ls_R_factor_gt 0.0570
_refine_ls_shift/su_max 0.012
_refine_ls_shift/su_mean 0.000
_refine_ls_structure_factor_coef Fsqd
_refine_ls_weighting_details 'w=1/[\s^2^(Fo^2^)+(0.0187P)^2^+9.3398P] where P=(Fo^2^+2Fc^2^)/3'
_refine_ls_weighting_scheme calc
_refine_ls_wR_factor_gt 0.1002
_refine_ls_wR_factor_ref 0.1174
_reflns_Friedel_coverage 0.000
_reflns_number_gt 6425
_reflns_number_total 9445
_reflns_threshold_expression 'I > 2\s(I)'
_cod_data_source_file d4sc05860g3.cif
_cod_data_source_block frcrbpop2
_cod_original_cell_volume 3915.1(14)
_cod_original_sg_symbol_H-M 'P 21/n'
_cod_database_code 1573081
_shelx_shelxl_version_number 2018/3
_shelx_space_group_comment
;
The symmetry employed for this shelxl refinement is uniquely defined
by the following loop, which should always be used as a source of
symmetry information in preference to the above space-group names.
They are only intended as comments.
;
_shelx_estimated_absorpt_t_min 0.865
_shelx_estimated_absorpt_t_max 0.961

loop_
_space_group_symop_operation_xyz
'x, y, z'
'-x+1/2, y+1/2, -z+1/2'
'-x, -y, -z'
'x-1/2, -y-1/2, z-1/2'

loop_
_atom_site_label
_atom_site_type_symbol
_atom_site_fract_x
_atom_site_fract_y
_atom_site_fract_z
_atom_site_U_iso_or_equiv
_atom_site_adp_type
_atom_site_occupancy
_atom_site_site_symmetry_order
_atom_site_calc_flag
_atom_site_refinement_flags_posn
_atom_site_refinement_flags_adp
_atom_site_refinement_flags_occupancy
_atom_site_disorder_assembly
_atom_site_disorder_group
Cr1 Cr 0.46187(3) 0.65637(4) 0.76881(3) 0.01429(12) Uani 1 1 d . . . . .
O1 O 0.35276(15) 0.77073(18) 0.86446(13) 0.0198(5) Uani 1 1 d . . . . .
O2 O 0.60035(15) 0.82706(19) 0.75422(13) 0.0217(5) Uani 1 1 d . . . . .
O3 O 0.60158(15) 0.51953(18) 0.71177(13) 0.0195(5) Uani 1 1 d . . . . .
O4 O 0.30203(15) 0.50950(18) 0.74385(13) 0.0212(5) Uani 1 1 d . . . . .
N1 N 0.41928(17) 0.6137(2) 0.85829(15) 0.0163(6) Uani 1 1 d . . . . .
N2 N 0.47645(17) 0.7970(2) 0.80993(15) 0.0168(6) Uani 1 1 d . . . . .
N3 N 0.50573(17) 0.7166(2) 0.68465(15) 0.0165(6) Uani 1 1 d . . . . .
N4 N 0.59059(17) 0.6156(2) 0.80963(15) 0.0160(6) Uani 1 1 d . . . . .
N5 N 0.45103(18) 0.5161(2) 0.72669(15) 0.0173(6) Uani 1 1 d . . . . .
N6 N 0.33275(18) 0.6775(2) 0.72327(15) 0.0169(6) Uani 1 1 d . . . . .
C1 C 0.4370(2) 0.5204(3) 0.88563(18) 0.0175(7) Uani 1 1 d . . . . .
H1 H 0.473120 0.475851 0.864007 0.021 Uiso 1 1 calc R U . . .
C2 C 0.4046(2) 0.4888(3) 0.94304(19) 0.0199(7) Uani 1 1 d . . . . .
H2 H 0.417338 0.423020 0.960647 0.024 Uiso 1 1 calc R U . . .
C3 C 0.3523(2) 0.5546(3) 0.97547(18) 0.0203(7) Uani 1 1 d . . . . .
H3 H 0.329001 0.533971 1.015362 0.024 Uiso 1 1 calc R U . . .
C4 C 0.3350(2) 0.6496(3) 0.94902(18) 0.0193(7) Uani 1 1 d . . . . .
H4 H 0.299500 0.695720 0.969908 0.023 Uiso 1 1 calc R U . . .
C5 C 0.3709(2) 0.6755(2) 0.89128(17) 0.0157(7) Uani 1 1 d . . . . .
C6 C 0.4240(2) 0.8308(3) 0.85451(18) 0.0187(7) Uani 1 1 d . . . . .
C7 C 0.4358(2) 0.9209(3) 0.88845(19) 0.0220(7) Uani 1 1 d . . . . .
H7 H 0.396189 0.941991 0.918707 0.026 Uiso 1 1 calc R U . . .
C8 C 0.5075(2) 0.9801(3) 0.8771(2) 0.0239(8) Uani 1 1 d . . . . .
H8 H 0.518704 1.042323 0.900453 0.029 Uiso 1 1 calc R U . . .
C9 C 0.5625(2) 0.9480(3) 0.83177(19) 0.0228(8) Uani 1 1 d . . . . .
H9 H 0.612381 0.987292 0.823876 0.027 Uiso 1 1 calc R U . . .
C10 C 0.5439(2) 0.8581(3) 0.79813(18) 0.0189(7) Uani 1 1 d . . . . .
C11 C 0.5710(2) 0.7854(3) 0.69093(19) 0.0183(7) Uani 1 1 d . . . . .
C12 C 0.6161(2) 0.8126(3) 0.6384(2) 0.0235(8) Uani 1 1 d . . . . .
H12 H 0.663583 0.860054 0.645621 0.028 Uiso 1 1 calc R U . . .
C13 C 0.5908(2) 0.7697(3) 0.5752(2) 0.0242(8) Uani 1 1 d . . . . .
H13 H 0.622274 0.784991 0.538321 0.029 Uiso 1 1 calc R U . . .
C14 C 0.5186(2) 0.7033(3) 0.5656(2) 0.0222(7) Uani 1 1 d . . . . .
H14 H 0.498180 0.675547 0.521537 0.027 Uiso 1 1 calc R U . . .
C15 C 0.4778(2) 0.6790(3) 0.62052(18) 0.0185(7) Uani 1 1 d . . . . .
H15 H 0.428165 0.634312 0.613885 0.022 Uiso 1 1 calc R U . . .
C16 C 0.6318(2) 0.6531(3) 0.87116(18) 0.0188(7) Uani 1 1 d . . . . .
H16 H 0.597658 0.691410 0.898500 0.023 Uiso 1 1 calc R U . . .
C17 C 0.7214(2) 0.6369(3) 0.89467(19) 0.0225(8) Uani 1 1 d . . . . .
H17 H 0.748805 0.665241 0.936954 0.027 Uiso 1 1 calc R U . . .
C18 C 0.7712(2) 0.5783(3) 0.85555(19) 0.0224(8) Uani 1 1 d . . . . .
H18 H 0.833252 0.567340 0.870324 0.027 Uiso 1 1 calc R U . . .
C19 C 0.7291(2) 0.5367(3) 0.79540(19) 0.0197(7) Uani 1 1 d . . . . .
H19 H 0.761028 0.494423 0.768760 0.024 Uiso 1 1 calc R U . . .
C20 C 0.6393(2) 0.5573(3) 0.77424(17) 0.0169(7) Uani 1 1 d . . . . .
C21 C 0.5197(2) 0.4718(3) 0.70234(18) 0.0188(7) Uani 1 1 d . . . . .
C22 C 0.5125(2) 0.3837(3) 0.66574(19) 0.0227(8) Uani 1 1 d . . . . .
H22 H 0.561935 0.357158 0.647043 0.027 Uiso 1 1 calc R U . . .
C23 C 0.4309(2) 0.3348(3) 0.65702(19) 0.0245(8) Uani 1 1 d . . . . .
H23 H 0.423950 0.272696 0.633068 0.029 Uiso 1 1 calc R U . . .
C24 C 0.3594(2) 0.3765(3) 0.68321(19) 0.0222(8) Uani 1 1 d . . . . .
H24 H 0.303080 0.343282 0.678466 0.027 Uiso 1 1 calc R U . . .
C25 C 0.3723(2) 0.4676(3) 0.71635(18) 0.0180(7) Uani 1 1 d . . . . .
C26 C 0.2726(2) 0.6041(3) 0.72364(18) 0.0186(7) Uani 1 1 d . . . . .
C27 C 0.1811(2) 0.6178(3) 0.70710(19) 0.0227(8) Uani 1 1 d . . . . .
H27 H 0.140272 0.565336 0.712887 0.027 Uiso 1 1 calc R U . . .
C28 C 0.1512(2) 0.7102(3) 0.6820(2) 0.0255(8) Uani 1 1 d . . . . .
H28 H 0.088844 0.722530 0.669750 0.031 Uiso 1 1 calc R U . . .
C29 C 0.2130(2) 0.7858(3) 0.67466(19) 0.0233(8) Uani 1 1 d . . . . .
H29 H 0.193656 0.848522 0.654701 0.028 Uiso 1 1 calc R U . . .
C30 C 0.3024(2) 0.7680(3) 0.69672(19) 0.0206(7) Uani 1 1 d . . . . .
H30 H 0.344237 0.820353 0.693383 0.025 Uiso 1 1 calc R U . . .
S3 S 0.42397(6) 0.03875(7) 0.63484(5) 0.02188(19) Uani 1 1 d . . . . .
F7 F 0.44299(17) -0.0851(2) 0.53447(14) 0.0452(7) Uani 1 1 d . . . . .
F8 F 0.35332(14) 0.03741(17) 0.50425(11) 0.0302(5) Uani 1 1 d . . . . .
F9 F 0.31115(15) -0.08484(17) 0.56323(12) 0.0344(6) Uani 1 1 d . . . . .
O11 O 0.50216(19) 0.0893(3) 0.61939(16) 0.0433(8) Uani 1 1 d . . . . .
O12 O 0.35123(19) 0.1042(2) 0.64382(15) 0.0344(7) Uani 1 1 d . . . . .
O13 O 0.43976(18) -0.0420(2) 0.68408(14) 0.0305(6) Uani 1 1 d . . . . .
C33 C 0.3810(2) -0.0271(3) 0.55505(19) 0.0236(8) Uani 1 1 d . . . . .
S1 S 0.88363(5) 0.79183(6) 0.63600(5) 0.01774(17) Uani 1 1 d . . . . .
F1 F 0.78501(15) 0.65017(17) 0.67797(12) 0.0320(5) Uani 1 1 d . . . . .
F2 F 0.80614(15) 0.77822(17) 0.74583(11) 0.0299(5) Uani 1 1 d . . . . .
F3 F 0.91246(15) 0.67145(18) 0.74257(12) 0.0340(5) Uani 1 1 d . . . . .
O5 O 0.80300(16) 0.8366(2) 0.60103(14) 0.0287(6) Uani 1 1 d . . . . .
O6 O 0.94602(19) 0.8616(2) 0.67330(14) 0.0325(7) Uani 1 1 d . . . . .
O7 O 0.92435(17) 0.7174(2) 0.59780(14) 0.0267(6) Uani 1 1 d . . . . .
C31 C 0.8453(2) 0.7191(3) 0.70426(19) 0.0228(8) Uani 1 1 d . . . . .
S2 S 0.74859(6) 0.40771(7) 0.47668(5) 0.02070(18) Uani 1 1 d . . . . .
F4 F 0.61376(16) 0.4852(3) 0.52686(17) 0.0606(9) Uani 1 1 d . . . . .
F5 F 0.72820(19) 0.4536(3) 0.60247(14) 0.0728(11) Uani 1 1 d . . . . .
F6 F 0.7305(2) 0.5806(2) 0.5359(2) 0.0702(10) Uani 1 1 d . . . . .
O8 O 0.7142(2) 0.3105(2) 0.48748(18) 0.0430(8) Uani 1 1 d . . . . .
O9 O 0.84428(17) 0.4192(2) 0.49516(15) 0.0311(6) Uani 1 1 d . . . . .
O10 O 0.71177(18) 0.4536(2) 0.41273(14) 0.0314(6) Uani 1 1 d . . . . .
C32 C 0.7033(3) 0.4859(4) 0.5387(2) 0.0407(11) Uani 1 1 d . . . . .
O14 O 0.96220(12) 0.24858(18) 0.50656(13) 0.0272(6) Uani 1 1 d D . . . .
H14A H 0.9997(3) 0.2579(17) 0.4780(2) 0.041 Uiso 1 1 d D U . . .
H14B H 0.9259(4) 0.2985(3) 0.4961(11) 0.041 Uiso 1 1 d D U . . .

loop_
_atom_site_aniso_label
_atom_site_aniso_U_11
_atom_site_aniso_U_22
_atom_site_aniso_U_33
_atom_site_aniso_U_23
_atom_site_aniso_U_13
_atom_site_aniso_U_12
Cr1 0.0133(2) 0.0127(2) 0.0166(3) 0.0003(2) 0.00157(19) -0.0005(2)
O1 0.0177(11) 0.0176(12) 0.0245(13) 0.0021(10) 0.0044(9) 0.0018(10)
O2 0.0151(11) 0.0223(13) 0.0270(14) -0.0008(11) 0.0010(9) -0.0029(10)
O3 0.0166(11) 0.0229(13) 0.0195(13) -0.0019(10) 0.0042(9) -0.0016(10)
O4 0.0189(12) 0.0181(12) 0.0272(14) 0.0037(11) 0.0055(10) -0.0025(10)
N1 0.0153(13) 0.0157(14) 0.0175(15) 0.0001(12) 0.0015(11) 0.0006(11)
N2 0.0153(13) 0.0154(14) 0.0188(15) 0.0010(12) 0.0003(11) 0.0023(11)
N3 0.0148(12) 0.0169(14) 0.0177(15) 0.0017(12) 0.0019(10) -0.0003(11)
N4 0.0162(13) 0.0149(13) 0.0167(14) 0.0019(11) 0.0019(11) 0.0005(11)
N5 0.0178(13) 0.0149(14) 0.0185(15) 0.0000(12) 0.0007(11) 0.0000(11)
N6 0.0168(13) 0.0178(14) 0.0160(14) -0.0009(12) 0.0021(10) -0.0019(11)
C1 0.0151(15) 0.0171(16) 0.0197(17) 0.0004(14) 0.0009(12) -0.0011(13)
C2 0.0192(16) 0.0166(16) 0.0233(19) 0.0017(14) 0.0012(13) -0.0020(13)
C3 0.0204(16) 0.0233(18) 0.0170(17) 0.0000(14) 0.0024(13) -0.0032(14)
C4 0.0160(15) 0.0205(17) 0.0213(18) -0.0039(15) 0.0031(13) -0.0005(14)
C5 0.0130(14) 0.0151(16) 0.0183(17) 0.0004(13) 0.0001(12) -0.0017(12)
C6 0.0156(15) 0.0173(17) 0.0222(18) 0.0028(14) -0.0003(13) 0.0053(13)
C7 0.0274(18) 0.0179(17) 0.0201(18) -0.0009(14) 0.0015(14) 0.0067(14)
C8 0.0309(19) 0.0132(16) 0.0246(19) -0.0024(15) -0.0052(15) -0.0006(15)
C9 0.0238(17) 0.0162(17) 0.026(2) 0.0004(15) -0.0028(14) -0.0034(14)
C10 0.0167(15) 0.0155(16) 0.0227(18) 0.0021(14) -0.0024(13) -0.0008(13)
C11 0.0128(14) 0.0173(16) 0.0246(18) 0.0020(14) 0.0017(13) 0.0022(13)
C12 0.0183(16) 0.0188(17) 0.034(2) 0.0029(16) 0.0059(14) -0.0026(14)
C13 0.0264(18) 0.0229(19) 0.026(2) 0.0051(16) 0.0122(15) 0.0014(15)
C14 0.0226(17) 0.0210(18) 0.0231(19) 0.0002(15) 0.0043(14) 0.0020(15)
C15 0.0183(15) 0.0185(17) 0.0180(17) 0.0026(14) 0.0002(13) 0.0003(13)
C16 0.0207(16) 0.0176(16) 0.0174(17) -0.0019(14) 0.0009(13) 0.0002(14)
C17 0.0224(17) 0.0216(18) 0.0222(19) 0.0026(15) -0.0006(14) -0.0022(14)
C18 0.0158(16) 0.0236(18) 0.027(2) 0.0079(16) 0.0022(14) 0.0027(14)
C19 0.0176(16) 0.0172(16) 0.0251(19) 0.0050(15) 0.0057(13) 0.0033(14)
C20 0.0182(15) 0.0158(16) 0.0167(17) 0.0018(13) 0.0033(13) -0.0006(13)
C21 0.0193(16) 0.0184(17) 0.0188(18) 0.0007(14) 0.0030(13) -0.0015(14)
C22 0.0289(18) 0.0194(18) 0.0191(18) 0.0007(14) 0.0009(14) 0.0071(15)
C23 0.0339(19) 0.0171(17) 0.0211(18) -0.0033(15) -0.0006(15) -0.0027(16)
C24 0.0257(18) 0.0176(17) 0.0226(19) 0.0010(15) 0.0015(14) -0.0087(14)
C25 0.0211(16) 0.0136(16) 0.0185(17) 0.0025(13) 0.0006(13) -0.0001(13)
C26 0.0187(16) 0.0176(17) 0.0198(18) 0.0018(14) 0.0038(13) -0.0010(13)
C27 0.0155(16) 0.0255(18) 0.027(2) -0.0063(16) 0.0043(14) -0.0041(14)
C28 0.0175(16) 0.034(2) 0.025(2) -0.0053(17) 0.0022(14) 0.0018(16)
C29 0.0211(17) 0.0282(19) 0.0199(18) -0.0012(16) 0.0010(13) 0.0057(15)
C30 0.0221(17) 0.0186(17) 0.0214(18) 0.0007(14) 0.0042(14) 0.0016(14)
S3 0.0213(4) 0.0217(4) 0.0212(5) -0.0003(4) -0.0013(3) -0.0029(4)
F7 0.0476(15) 0.0482(16) 0.0393(15) -0.0091(13) 0.0056(12) 0.0237(13)
F8 0.0340(12) 0.0320(12) 0.0227(12) 0.0070(10) -0.0016(9) -0.0009(10)
F9 0.0395(13) 0.0284(12) 0.0323(13) 0.0022(10) -0.0035(10) -0.0163(11)
O11 0.0333(16) 0.059(2) 0.0363(18) 0.0014(16) 0.0017(13) -0.0224(15)
O12 0.0399(16) 0.0312(16) 0.0297(16) -0.0077(13) -0.0021(12) 0.0108(13)
O13 0.0401(16) 0.0257(14) 0.0229(14) 0.0073(12) -0.0045(11) 0.0001(12)
C33 0.0269(18) 0.0176(17) 0.025(2) 0.0001(15) 0.0016(15) 0.0031(15)
S1 0.0173(4) 0.0167(4) 0.0199(4) 0.0011(3) 0.0049(3) -0.0010(3)
F1 0.0388(13) 0.0278(12) 0.0299(13) 0.0009(10) 0.0063(10) -0.0140(10)
F2 0.0384(12) 0.0301(12) 0.0237(12) 0.0003(10) 0.0124(9) 0.0023(10)
F3 0.0365(12) 0.0343(13) 0.0293(13) 0.0119(11) -0.0011(10) 0.0079(11)
O5 0.0240(13) 0.0374(16) 0.0263(14) 0.0134(13) 0.0095(11) 0.0107(12)
O6 0.0403(16) 0.0313(15) 0.0272(15) -0.0042(13) 0.0086(12) -0.0186(13)
O7 0.0295(13) 0.0243(13) 0.0286(15) -0.0014(12) 0.0122(11) 0.0042(11)
C31 0.0271(18) 0.0169(17) 0.0235(19) -0.0026(15) 0.0008(14) -0.0015(14)
S2 0.0205(4) 0.0207(4) 0.0201(4) -0.0002(4) 0.0005(3) 0.0010(3)
F4 0.0241(12) 0.092(2) 0.067(2) -0.0348(18) 0.0104(12) 0.0060(14)
F5 0.0491(17) 0.146(3) 0.0241(15) -0.0208(19) 0.0077(12) -0.015(2)
F6 0.0610(19) 0.0526(19) 0.098(3) -0.0497(19) 0.0159(18) -0.0043(16)
O8 0.0427(17) 0.0285(16) 0.054(2) 0.0113(15) -0.0050(15) -0.0049(14)
O9 0.0215(13) 0.0378(16) 0.0330(16) -0.0052(13) 0.0005(11) 0.0027(12)
O10 0.0339(15) 0.0335(16) 0.0245(15) 0.0070(13) -0.0027(11) 0.0037(13)
C32 0.028(2) 0.057(3) 0.036(3) -0.018(2) 0.0045(18) -0.004(2)
O14 0.0290(13) 0.0244(14) 0.0298(15) 0.0047(12) 0.0098(11) 0.0046(11)

loop_
_atom_type_symbol
_atom_type_description
_atom_type_scat_dispersion_real
_atom_type_scat_dispersion_imag
_atom_type_scat_source
C C 0.0033 0.0016 'International Tables Vol C Tables 4.2.6.8 and 6.1.1.4'
H H 0.0000 0.0000 'International Tables Vol C Tables 4.2.6.8 and 6.1.1.4'
N N 0.0061 0.0033 'International Tables Vol C Tables 4.2.6.8 and 6.1.1.4'
O O 0.0106 0.0060 'International Tables Vol C Tables 4.2.6.8 and 6.1.1.4'
F F 0.0171 0.0103 'International Tables Vol C Tables 4.2.6.8 and 6.1.1.4'
S S 0.1246 0.1234 'International Tables Vol C Tables 4.2.6.8 and 6.1.1.4'
Cr Cr 0.3209 0.6236 'International Tables Vol C Tables 4.2.6.8 and 6.1.1.4'

loop_
_geom_angle_atom_site_label_1
_geom_angle_atom_site_label_2
_geom_angle_atom_site_label_3
_geom_angle
_geom_angle_site_symmetry_1
_geom_angle_site_symmetry_3
_geom_angle_publ_flag
N6 Cr1 N2 94.92(11) . . ?
N6 Cr1 N5 86.31(11) . . ?
N2 Cr1 N5 178.24(12) . . ?
N6 Cr1 N3 89.79(11) . . ?
N2 Cr1 N3 86.19(12) . . ?
N5 Cr1 N3 92.56(12) . . ?
N6 Cr1 N1 90.65(11) . . ?
N2 Cr1 N1 86.63(11) . . ?
N5 Cr1 N1 94.62(12) . . ?
N3 Cr1 N1 172.82(12) . . ?
N6 Cr1 N4 172.30(12) . . ?
N2 Cr1 N4 92.78(11) . . ?
N5 Cr1 N4 86.00(11) . . ?
N3 Cr1 N4 90.90(11) . . ?
N1 Cr1 N4 89.63(11) . . ?
C6 O1 C5 118.1(2) . . ?
C10 O2 C11 123.3(3) . . ?
C20 O3 C21 122.1(3) . . ?
C26 O4 C25 119.4(3) . . ?
C5 N1 C1 117.3(3) . . ?
C5 N1 Cr1 121.1(2) . . ?
C1 N1 Cr1 121.6(2) . . ?
C6 N2 C10 116.5(3) . . ?
C6 N2 Cr1 121.8(2) . . ?
C10 N2 Cr1 121.5(2) . . ?
C11 N3 C15 117.1(3) . . ?
C11 N3 Cr1 121.4(2) . . ?
C15 N3 Cr1 121.0(2) . . ?
C20 N4 C16 117.4(3) . . ?
C20 N4 Cr1 120.8(2) . . ?
C16 N4 Cr1 121.6(2) . . ?
C25 N5 C21 116.7(3) . . ?
C25 N5 Cr1 121.1(2) . . ?
C21 N5 Cr1 121.9(2) . . ?
C26 N6 C30 117.3(3) . . ?
C26 N6 Cr1 120.2(2) . . ?
C30 N6 Cr1 122.3(2) . . ?
N1 C1 C2 122.3(3) . . ?
C1 C2 C3 119.0(3) . . ?
C4 C3 C2 119.3(3) . . ?
C3 C4 C5 117.8(3) . . ?
N1 C5 C4 124.2(3) . . ?
N1 C5 O1 118.0(3) . . ?
C4 C5 O1 117.7(3) . . ?
N2 C6 C7 124.3(3) . . ?
N2 C6 O1 116.7(3) . . ?
C7 C6 O1 118.9(3) . . ?
C6 C7 C8 117.7(3) . . ?
C9 C8 C7 119.5(3) . . ?
C10 C9 C8 118.9(3) . . ?
N2 C10 O2 119.1(3) . . ?
N2 C10 C9 122.9(3) . . ?
O2 C10 C9 117.8(3) . . ?
N3 C11 C12 123.7(3) . . ?
N3 C11 O2 119.4(3) . . ?
C12 C11 O2 116.7(3) . . ?
C13 C12 C11 118.3(3) . . ?
C12 C13 C14 119.5(3) . . ?
C15 C14 C13 118.8(3) . . ?
N3 C15 C14 122.3(3) . . ?
N4 C16 C17 122.1(3) . . ?
C16 C17 C18 119.1(3) . . ?
C19 C18 C17 119.0(3) . . ?
C18 C19 C20 118.8(3) . . ?
N4 C20 O3 119.7(3) . . ?
N4 C20 C19 123.4(3) . . ?
O3 C20 C19 116.8(3) . . ?
N5 C21 C22 124.0(3) . . ?
N5 C21 O3 118.4(3) . . ?
C22 C21 O3 117.5(3) . . ?
C21 C22 C23 117.7(3) . . ?
C22 C23 C24 120.0(3) . . ?
C25 C24 C23 117.8(3) . . ?
N5 C25 C24 123.7(3) . . ?
N5 C25 O4 117.6(3) . . ?
C24 C25 O4 118.6(3) . . ?
N6 C26 O4 118.8(3) . . ?
N6 C26 C27 123.9(3) . . ?
O4 C26 C27 117.2(3) . . ?
C28 C27 C26 117.7(3) . . ?
C27 C28 C29 119.6(3) . . ?
C30 C29 C28 119.0(4) . . ?
N6 C30 C29 122.0(3) . . ?
O11 S3 O12 114.4(2) . . ?
O11 S3 O13 115.86(18) . . ?
O12 S3 O13 114.84(18) . . ?
O11 S3 C33 103.77(18) . . ?
O12 S3 C33 102.66(17) . . ?
O13 S3 C33 102.78(17) . . ?
F7 C33 F9 108.1(3) . . ?
F7 C33 F8 107.4(3) . . ?
F9 C33 F8 107.4(3) . . ?
F7 C33 S3 111.6(3) . . ?
F9 C33 S3 110.8(3) . . ?
F8 C33 S3 111.4(2) . . ?
O5 S1 O7 115.76(17) . . ?
O5 S1 O6 114.76(18) . . ?
O7 S1 O6 114.29(17) . . ?
O5 S1 C31 103.44(16) . . ?
O7 S1 C31 103.33(17) . . ?
O6 S1 C31 102.86(17) . . ?
F3 C31 F2 107.7(3) . . ?
F3 C31 F1 107.9(3) . . ?
F2 C31 F1 107.5(3) . . ?
F3 C31 S1 111.8(3) . . ?
F2 C31 S1 111.1(2) . . ?
F1 C31 S1 110.6(3) . . ?
O8 S2 O10 114.69(18) . . ?
O8 S2 O9 115.69(18) . . ?
O10 S2 O9 114.52(18) . . ?
O8 S2 C32 103.6(2) . . ?
O10 S2 C32 102.2(2) . . ?
O9 S2 C32 103.64(18) . . ?
F5 C32 F6 107.6(4) . . ?
F5 C32 F4 107.2(4) . . ?
F6 C32 F4 108.1(4) . . ?
F5 C32 S2 111.8(4) . . ?
F6 C32 S2 111.3(3) . . ?
F4 C32 S2 110.7(3) . . ?

loop_
_geom_bond_atom_site_label_1
_geom_bond_atom_site_label_2
_geom_bond_distance
_geom_bond_site_symmetry_2
_geom_bond_publ_flag
Cr1 N6 2.038(3) . ?
Cr1 N2 2.038(3) . ?
Cr1 N5 2.039(3) . ?
Cr1 N3 2.042(3) . ?
Cr1 N1 2.048(3) . ?
Cr1 N4 2.060(3) . ?
O1 C6 1.378(4) . ?
O1 C5 1.384(4) . ?
O2 C10 1.369(4) . ?
O2 C11 1.375(4) . ?
O3 C20 1.370(4) . ?
O3 C21 1.377(4) . ?
O4 C26 1.373(4) . ?
O4 C25 1.382(4) . ?
N1 C5 1.334(4) . ?
N1 C1 1.364(4) . ?
N2 C6 1.347(4) . ?
N2 C10 1.352(4) . ?
N3 C11 1.337(4) . ?
N3 C15 1.365(4) . ?
N4 C20 1.337(4) . ?
N4 C16 1.369(4) . ?
N5 C25 1.341(4) . ?
N5 C21 1.344(4) . ?
N6 C26 1.336(4) . ?
N6 C30 1.364(4) . ?
C1 C2 1.367(5) . ?
C2 C3 1.397(5) . ?
C3 C4 1.377(5) . ?
C4 C5 1.378(5) . ?
C6 C7 1.371(5) . ?
C7 C8 1.385(5) . ?
C8 C9 1.378(5) . ?
C9 C10 1.375(5) . ?
C11 C12 1.373(5) . ?
C12 C13 1.369(5) . ?
C13 C14 1.394(5) . ?
C14 C15 1.365(5) . ?
C16 C17 1.378(5) . ?
C17 C18 1.395(5) . ?
C18 C19 1.373(5) . ?
C19 C20 1.384(4) . ?
C21 C22 1.373(5) . ?
C22 C23 1.380(5) . ?
C23 C24 1.384(5) . ?
C24 C25 1.377(5) . ?
C26 C27 1.384(5) . ?
C27 C28 1.375(5) . ?
C28 C29 1.395(5) . ?
C29 C30 1.373(5) . ?
S3 O11 1.432(3) . ?
S3 O12 1.434(3) . ?
S3 O13 1.443(3) . ?
S3 C33 1.830(4) . ?
F7 C33 1.325(4) . ?
F8 C33 1.336(4) . ?
F9 C33 1.335(4) . ?
S1 O5 1.434(3) . ?
S1 O7 1.438(3) . ?
S1 O6 1.441(3) . ?
S1 C31 1.822(4) . ?
F1 C31 1.340(4) . ?
F2 C31 1.338(4) . ?
F3 C31 1.329(4) . ?
S2 O8 1.422(3) . ?
S2 O10 1.434(3) . ?
S2 O9 1.444(3) . ?
S2 C32 1.817(5) . ?
F4 C32 1.337(5) . ?
F5 C32 1.326(6) . ?
F6 C32 1.329(6) . ?

loop_
_geom_hbond_atom_site_label_D
_geom_hbond_atom_site_label_H
_geom_hbond_atom_site_label_A
_geom_hbond_distance_DH
_geom_hbond_distance_HA
_geom_hbond_distance_DA
_geom_hbond_angle_DHA
_geom_hbond_site_symmetry_A
_geom_hbond_publ_flag
C1 H1 O6 0.95 2.15 3.094(4) 172.2 2_646 yes
C2 H2 O14 0.95 2.51 3.459(4) 176.1 4_566 yes
C4 H4 O5 0.95 2.61 3.112(4) 113.3 4_576 yes
C7 H7 O9 0.95 2.58 3.429(5) 148.8 4_576 yes
C12 H12 O5 0.95 2.42 3.043(4) 122.6 . yes
C15 H15 S2 0.95 3.03 3.832(4) 143.4 3_666 yes
C15 H15 O10 0.95 2.40 3.342(4) 169.8 3_666 yes
C16 H16 O14 0.95 2.33 3.239(4) 160.7 2_656 yes
C17 H17 O8 0.95 2.45 3.315(5) 150.9 2_656 yes
C24 H24 O1 0.95 2.57 3.494(4) 165.9 2_546 yes
C30 H30 O13 0.95 2.36 3.305(5) 176.0 1_565 yes
O14 H14A O7 0.866(5) 2.046(6) 2.908(3) 173.4(6) 3_766 yes
O14 H14B O9 0.866(5) 2.023(6) 2.873(4) 167(2) . yes

loop_
_geom_torsion_atom_site_label_1
_geom_torsion_atom_site_label_2
_geom_torsion_atom_site_label_3
_geom_torsion_atom_site_label_4
_geom_torsion
_geom_torsion_site_symmetry_1
_geom_torsion_site_symmetry_2
_geom_torsion_site_symmetry_3
_geom_torsion_site_symmetry_4
_geom_torsion_publ_flag
C5 N1 C1 C2 2.2(5) . . . . ?
Cr1 N1 C1 C2 -176.0(2) . . . . ?
N1 C1 C2 C3 -0.8(5) . . . . ?
C1 C2 C3 C4 -0.2(5) . . . . ?
C2 C3 C4 C5 -0.3(5) . . . . ?
C1 N1 C5 C4 -2.8(5) . . . . ?
Cr1 N1 C5 C4 175.5(2) . . . . ?
C1 N1 C5 O1 179.6(3) . . . . ?
Cr1 N1 C5 O1 -2.1(4) . . . . ?
C3 C4 C5 N1 1.9(5) . . . . ?
C3 C4 C5 O1 179.4(3) . . . . ?
C6 O1 C5 N1 -56.3(4) . . . . ?
C6 O1 C5 C4 126.0(3) . . . . ?
C10 N2 C6 C7 -1.0(5) . . . . ?
Cr1 N2 C6 C7 173.9(3) . . . . ?
C10 N2 C6 O1 177.3(3) . . . . ?
Cr1 N2 C6 O1 -7.9(4) . . . . ?
C5 O1 C6 N2 61.9(4) . . . . ?
C5 O1 C6 C7 -119.7(3) . . . . ?
N2 C6 C7 C8 -1.3(5) . . . . ?
O1 C6 C7 C8 -179.5(3) . . . . ?
C6 C7 C8 C9 1.4(5) . . . . ?
C7 C8 C9 C10 0.8(5) . . . . ?
C6 N2 C10 O2 178.9(3) . . . . ?
Cr1 N2 C10 O2 4.0(4) . . . . ?
C6 N2 C10 C9 3.3(5) . . . . ?
Cr1 N2 C10 C9 -171.5(3) . . . . ?
C11 O2 C10 N2 46.7(5) . . . . ?
C11 O2 C10 C9 -137.5(3) . . . . ?
C8 C9 C10 N2 -3.3(5) . . . . ?
C8 C9 C10 O2 -178.9(3) . . . . ?
C15 N3 C11 C12 -6.2(5) . . . . ?
Cr1 N3 C11 C12 165.6(3) . . . . ?
C15 N3 C11 O2 178.8(3) . . . . ?
Cr1 N3 C11 O2 -9.4(4) . . . . ?
C10 O2 C11 N3 -43.7(5) . . . . ?
C10 O2 C11 C12 141.0(3) . . . . ?
N3 C11 C12 C13 2.4(5) . . . . ?
O2 C11 C12 C13 177.6(3) . . . . ?
C11 C12 C13 C14 2.5(5) . . . . ?
C12 C13 C14 C15 -3.3(5) . . . . ?
C11 N3 C15 C14 5.2(5) . . . . ?
Cr1 N3 C15 C14 -166.6(3) . . . . ?
C13 C14 C15 N3 -0.6(5) . . . . ?
C20 N4 C16 C17 3.7(5) . . . . ?
Cr1 N4 C16 C17 -171.4(3) . . . . ?
N4 C16 C17 C18 -1.8(5) . . . . ?
C16 C17 C18 C19 -1.3(5) . . . . ?
C17 C18 C19 C20 2.4(5) . . . . ?
C16 N4 C20 O3 -178.8(3) . . . . ?
Cr1 N4 C20 O3 -3.7(4) . . . . ?
C16 N4 C20 C19 -2.6(5) . . . . ?
Cr1 N4 C20 C19 172.5(3) . . . . ?
C21 O3 C20 N4 -49.3(4) . . . . ?
C21 O3 C20 C19 134.3(3) . . . . ?
C18 C19 C20 N4 -0.4(5) . . . . ?
C18 C19 C20 O3 175.9(3) . . . . ?
C25 N5 C21 C22 2.8(5) . . . . ?
Cr1 N5 C21 C22 -171.2(3) . . . . ?
C25 N5 C21 O3 179.8(3) . . . . ?
Cr1 N5 C21 O3 5.7(4) . . . . ?
C20 O3 C21 N5 48.1(4) . . . . ?
C20 O3 C21 C22 -134.7(3) . . . . ?
N5 C21 C22 C23 -4.0(5) . . . . ?
O3 C21 C22 C23 179.1(3) . . . . ?
C21 C22 C23 C24 1.7(5) . . . . ?
C22 C23 C24 C25 1.2(5) . . . . ?
C21 N5 C25 C24 0.5(5) . . . . ?
Cr1 N5 C25 C24 174.6(3) . . . . ?
C21 N5 C25 O4 177.0(3) . . . . ?
Cr1 N5 C25 O4 -8.9(4) . . . . ?
C23 C24 C25 N5 -2.4(5) . . . . ?
C23 C24 C25 O4 -178.9(3) . . . . ?
C26 O4 C25 N5 60.2(4) . . . . ?
C26 O4 C25 C24 -123.1(3) . . . . ?
C30 N6 C26 O4 173.8(3) . . . . ?
Cr1 N6 C26 O4 -11.5(4) . . . . ?
C30 N6 C26 C27 -8.6(5) . . . . ?
Cr1 N6 C26 C27 166.1(3) . . . . ?
C25 O4 C26 N6 -48.3(4) . . . . ?
C25 O4 C26 C27 133.9(3) . . . . ?
N6 C26 C27 C28 7.0(6) . . . . ?
O4 C26 C27 C28 -175.3(3) . . . . ?
C26 C27 C28 C29 -0.4(5) . . . . ?
C27 C28 C29 C30 -4.0(5) . . . . ?
C26 N6 C30 C29 3.6(5) . . . . ?
Cr1 N6 C30 C29 -170.9(3) . . . . ?
C28 C29 C30 N6 2.5(6) . . . . ?
O11 S3 C33 F7 54.5(3) . . . . ?
O12 S3 C33 F7 174.0(3) . . . . ?
O13 S3 C33 F7 -66.5(3) . . . . ?
O11 S3 C33 F9 175.0(3) . . . . ?
O12 S3 C33 F9 -65.5(3) . . . . ?
O13 S3 C33 F9 54.0(3) . . . . ?
O11 S3 C33 F8 -65.5(3) . . . . ?
O12 S3 C33 F8 53.9(3) . . . . ?
O13 S3 C33 F8 173.4(2) . . . . ?
O5 S1 C31 F3 179.9(3) . . . . ?
O7 S1 C31 F3 58.8(3) . . . . ?
O6 S1 C31 F3 -60.4(3) . . . . ?
O5 S1 C31 F2 -59.8(3) . . . . ?
O7 S1 C31 F2 179.2(2) . . . . ?
O6 S1 C31 F2 60.0(3) . . . . ?
O5 S1 C31 F1 59.6(3) . . . . ?
O7 S1 C31 F1 -61.5(3) . . . . ?
O6 S1 C31 F1 179.3(2) . . . . ?
O8 S2 C32 F5 58.9(3) . . . . ?
O10 S2 C32 F5 178.4(3) . . . . ?
O9 S2 C32 F5 -62.3(4) . . . . ?
O8 S2 C32 F6 179.2(3) . . . . ?
O10 S2 C32 F6 -61.3(3) . . . . ?
O9 S2 C32 F6 58.0(4) . . . . ?
O8 S2 C32 F4 -60.6(4) . . . . ?
O10 S2 C32 F4 58.9(4) . . . . ?
O9 S2 C32 F4 178.2(3) . . . . ?
